data_7102982
loop_
_publ_author_name
'Yan, Chao Guo'
'Song, Xiao Kai'
'Wang, Qi Fang'
'Sun, Jing'
'Siemeling, Ulrich'
'Bruhn, Clemens'

_publ_section_title
;
 One-step synthesis of polysubstituted benzene derivatives by
 multi-component cyclization of alpha-bromoacetate, malononitrile and
 aromatic aldehydes.
;
_journal_issue 12
_journal_name_full 'Chemical communications (Cambridge, England)'
_journal_page_first 1440
_journal_page_last 1442
_journal_paper_doi 10.1039/b718171j
_journal_year 2008
_chemical_formula_moiety 'C23 H17 N3 O2'
_chemical_formula_sum 'C23 H17 N3 O2'
_chemical_formula_weight 367.40
_chemical_name_systematic
;
?
;
_space_group_IT_number 14
_symmetry_cell_setting monoclinic
_symmetry_space_group_name_Hall '-P 2yn'
_symmetry_space_group_name_H-M 'P 1 21/n 1'
_atom_sites_solution_hydrogens geom
_atom_sites_solution_primary direct
_atom_sites_solution_secondary difmap
_audit_creation_method SHELXL-97
_cell_angle_alpha 90.00
_cell_angle_beta 92.455(2)
_cell_angle_gamma 90.00
_cell_formula_units_Z 8
_cell_length_a 10.2906(16)
_cell_length_b 9.6726(15)
_cell_length_c 38.429(6)
_cell_measurement_reflns_used 2455
_cell_measurement_temperature 273(2)
_cell_measurement_theta_max 19.55
_cell_measurement_theta_min 2.17
_cell_volume 3821.6(10)
_computing_cell_refinement 'Bruker SMART'
_computing_data_collection 'Bruker SMART'
_computing_data_reduction 'Bruker SAINT'
_computing_molecular_graphics 'Bruker SHELXTL'
_computing_publication_material 'Bruker SHELXTL'
_computing_structure_refinement 'SHELXL-97 (Sheldrick, 1997)'
_computing_structure_solution 'SHELXS-97 (Sheldrick, 1990)'
_diffrn_ambient_temperature 273(2)
_diffrn_measured_fraction_theta_full 0.999
_diffrn_measured_fraction_theta_max 0.999
_diffrn_measurement_device_type 'CCD area detector'
_diffrn_measurement_method 'phi and omega scans'
_diffrn_radiation_monochromator graphite
_diffrn_radiation_source 'fine-focus sealed tube'
_diffrn_radiation_type MoK\a
_diffrn_radiation_wavelength 0.71073
_diffrn_reflns_av_R_equivalents 0.0809
_diffrn_reflns_av_sigmaI/netI 0.0732
_diffrn_reflns_limit_h_max 12
_diffrn_reflns_limit_h_min -11
_diffrn_reflns_limit_k_max 11
_diffrn_reflns_limit_k_min -11
_diffrn_reflns_limit_l_max 45
_diffrn_reflns_limit_l_min -44
_diffrn_reflns_number 27230
_diffrn_reflns_theta_full 25.05
_diffrn_reflns_theta_max 25.05
_diffrn_reflns_theta_min 2.03
_exptl_absorpt_coefficient_mu 0.084
_exptl_absorpt_correction_T_max 0.9876
_exptl_absorpt_correction_T_min 0.9835
_exptl_absorpt_correction_type multi-scan
_exptl_absorpt_process_details sadabs
_exptl_crystal_colour yellow
_exptl_crystal_density_diffrn 1.277
_exptl_crystal_density_method 'not measured'
_exptl_crystal_description block
_exptl_crystal_F_000 1536
_exptl_crystal_size_max 0.20
_exptl_crystal_size_mid 0.20
_exptl_crystal_size_min 0.15
_refine_diff_density_max 0.282
_refine_diff_density_min -0.286
_refine_diff_density_rms 0.044
_refine_ls_extinction_method none
_refine_ls_goodness_of_fit_ref 0.993
_refine_ls_hydrogen_treatment constr
_refine_ls_matrix_type full
_refine_ls_number_parameters 507
_refine_ls_number_reflns 6769
_refine_ls_number_restraints 0
_refine_ls_restrained_S_all 0.993
_refine_ls_R_factor_all 0.1299
_refine_ls_R_factor_gt 0.0543
_refine_ls_shift/su_max 0.000
_refine_ls_shift/su_mean 0.000
_refine_ls_structure_factor_coef Fsqd
_refine_ls_weighting_details 'calc w=1/[\s^2^(Fo^2^)+(0.0305P)^2^+2.5860P] where P=(Fo^2^+2Fc^2^)/3'
_refine_ls_weighting_scheme calc
_refine_ls_wR_factor_gt 0.1022
_refine_ls_wR_factor_ref 0.1307
_reflns_number_gt 3445
_reflns_number_total 6769
_reflns_threshold_expression >2sigma(I)
_cod_data_source_file b718171j.txt
_cod_data_source_block 1a
_cod_depositor_comments
;
The following automatic conversions were performed:
'_symmetry_cell_setting' value 'Monoclinic' changed to 'monoclinic'
according to '/home/saulius/struct/CIF-dictionaries/cif_core.dic'
dictionary named 'cif_core.dic' version 2.4.1 from 2010-06-29.

Automatic conversion script
Id: cif_fix_enum 1527 2010-12-29 10:47:43Z saulius 
;
_cod_original_sg_symbol_H-M 'P 21/n'
_cod_database_code 7102982

loop_
_symmetry_equiv_pos_as_xyz
'x, y, z'
'-x+1/2, y+1/2, -z+1/2'
'-x, -y, -z'
'x-1/2, -y-1/2, z-1/2'

loop_
_atom_site_label
_atom_site_type_symbol
_atom_site_fract_x
_atom_site_fract_y
_atom_site_fract_z
_atom_site_U_iso_or_equiv
_atom_site_adp_type
_atom_site_occupancy
_atom_site_symmetry_multiplicity
_atom_site_calc_flag
_atom_site_refinement_flags
_atom_site_disorder_assembly
_atom_site_disorder_group
C1 C 0.5471(3) 0.7210(3) 0.74496(7) 0.0383(7) Uani 1 1 d . . .
C2 C 0.6092(3) 0.8264(3) 0.76418(7) 0.0374(7) Uani 1 1 d . . .
C3 C 0.6432(3) 0.8074(3) 0.79977(7) 0.0396(7) Uani 1 1 d . . .
C4 C 0.6118(3) 0.6801(3) 0.81439(7) 0.0372(7) Uani 1 1 d . . .
C5 C 0.5428(3) 0.5771(3) 0.79575(7) 0.0393(7) Uani 1 1 d . . .
C6 C 0.5082(3) 0.5981(3) 0.76039(7) 0.0396(7) Uani 1 1 d . . .
C7 C 0.5428(3) 0.7315(4) 0.70597(8) 0.0480(8) Uani 1 1 d . . .
C8 C 0.5002(5) 0.8689(4) 0.65573(9) 0.0968(15) Uani 1 1 d . . .
H8A H 0.5870 0.8430 0.6493 0.116 Uiso 1 1 calc R . .
H8B H 0.4380 0.8127 0.6423 0.116 Uiso 1 1 calc R . .
C9 C 0.4786(5) 1.0080(5) 0.64851(11) 0.1174(18) Uani 1 1 d . . .
H9A H 0.3934 1.0335 0.6555 0.176 Uiso 1 1 calc R . .
H9B H 0.4847 1.0238 0.6240 0.176 Uiso 1 1 calc R . .
H9C H 0.5426 1.0628 0.6611 0.176 Uiso 1 1 calc R . .
C10 C 0.6421(3) 0.9558(3) 0.74903(7) 0.0434(8) Uani 1 1 d . . .
C11 C 0.6568(3) 0.6549(3) 0.84992(8) 0.0445(8) Uani 1 1 d . . .
C12 C 0.5129(3) 0.4458(3) 0.81429(7) 0.0443(8) Uani 1 1 d . . .
C13 C 0.6123(4) 0.3620(3) 0.82578(9) 0.0602(10) Uani 1 1 d . . .
H13 H 0.6970 0.3848 0.8205 0.072 Uiso 1 1 calc R . .
C14 C 0.5908(5) 0.2438(4) 0.84508(10) 0.0782(12) Uani 1 1 d . . .
H14 H 0.6604 0.1891 0.8529 0.094 Uiso 1 1 calc R . .
C15 C 0.4679(5) 0.2083(4) 0.85246(11) 0.0913(14) Uani 1 1 d . . .
H15 H 0.4526 0.1295 0.8655 0.110 Uiso 1 1 calc R . .
C16 C 0.3658(5) 0.2894(5) 0.84054(12) 0.0982(15) Uani 1 1 d . . .
H16 H 0.2812 0.2642 0.8454 0.118 Uiso 1 1 calc R . .
C17 C 0.3875(4) 0.4107(4) 0.82103(9) 0.0681(10) Uani 1 1 d . . .
H17 H 0.3182 0.4654 0.8130 0.082 Uiso 1 1 calc R . .
C18 C 0.4276(3) 0.4958(3) 0.73986(7) 0.0419(8) Uani 1 1 d . . .
C19 C 0.4646(3) 0.3587(3) 0.73700(8) 0.0524(9) Uani 1 1 d . . .
H19 H 0.5438 0.3294 0.7470 0.063 Uiso 1 1 calc R . .
C20 C 0.3844(4) 0.2655(4) 0.71944(9) 0.0644(10) Uani 1 1 d . . .
H20 H 0.4094 0.1733 0.7179 0.077 Uiso 1 1 calc R . .
C21 C 0.2681(4) 0.3077(4) 0.70423(9) 0.0714(11) Uani 1 1 d . . .
H21 H 0.2143 0.2444 0.6924 0.086 Uiso 1 1 calc R . .
C22 C 0.2315(4) 0.4433(4) 0.70650(9) 0.0689(11) Uani 1 1 d . . .
H22 H 0.1532 0.4723 0.6959 0.083 Uiso 1 1 calc R . .
C23 C 0.3097(3) 0.5372(4) 0.72433(8) 0.0564(9) Uani 1 1 d . . .
H23 H 0.2835 0.6288 0.7260 0.068 Uiso 1 1 calc R . .
C24 C 0.8257(3) -0.0961(3) 0.03401(7) 0.0417(8) Uani 1 1 d . . .
C25 C 0.8545(3) -0.2038(3) 0.01141(7) 0.0412(8) Uani 1 1 d . . .
C26 C 0.8208(3) -0.1952(3) -0.02447(7) 0.0432(8) Uani 1 1 d . . .
C27 C 0.7607(3) -0.0712(3) -0.03599(7) 0.0409(7) Uani 1 1 d . . .
C28 C 0.7317(3) 0.0371(3) -0.01326(7) 0.0402(7) Uani 1 1 d . . .
C29 C 0.7630(3) 0.0237(3) 0.02257(7) 0.0402(7) Uani 1 1 d . . .
C30 C 0.8630(3) -0.1145(3) 0.07183(8) 0.0486(8) Uani 1 1 d . . .
C31 C 0.9662(4) -0.0059(4) 0.12109(8) 0.0728(11) Uani 1 1 d . . .
H31A H 1.0448 -0.0573 0.1272 0.087 Uiso 1 1 calc R . .
H31B H 0.8950 -0.0458 0.1334 0.087 Uiso 1 1 calc R . .
C32 C 0.9830(4) 0.1404(4) 0.13061(9) 0.0760(11) Uani 1 1 d . . .
H32A H 1.0517 0.1797 0.1177 0.114 Uiso 1 1 calc R . .
H32B H 1.0048 0.1476 0.1551 0.114 Uiso 1 1 calc R . .
H32C H 0.9036 0.1895 0.1253 0.114 Uiso 1 1 calc R . .
C33 C 0.9202(3) -0.3261(3) 0.02435(8) 0.0492(8) Uani 1 1 d . . .
C34 C 0.7291(3) -0.0560(3) -0.07253(8) 0.0462(8) Uani 1 1 d . . .
C35 C 0.6703(3) 0.1651(3) -0.02778(7) 0.0430(8) Uani 1 1 d . . .
C36 C 0.7355(4) 0.2446(3) -0.05137(8) 0.0560(9) Uani 1 1 d . . .
H36 H 0.8163 0.2158 -0.0586 0.067 Uiso 1 1 calc R . .
C37 C 0.6825(5) 0.3650(4) -0.06420(10) 0.0810(13) Uani 1 1 d . . .
H37 H 0.7278 0.4181 -0.0798 0.097 Uiso 1 1 calc R . .
C38 C 0.5632(5) 0.4072(4) -0.05409(13) 0.0980(16) Uani 1 1 d . . .
H38 H 0.5276 0.4893 -0.0627 0.118 Uiso 1 1 calc R . .
C39 C 0.4958(4) 0.3289(5) -0.03125(13) 0.0924(14) Uani 1 1 d . . .
H39 H 0.4140 0.3573 -0.0247 0.111 Uiso 1 1 calc R . .
C40 C 0.5493(4) 0.2074(4) -0.01791(10) 0.0670(10) Uani 1 1 d . . .
H40 H 0.5037 0.1545 -0.0023 0.080 Uiso 1 1 calc R . .
C41 C 0.7259(3) 0.1311(3) 0.04807(7) 0.0436(8) Uani 1 1 d . . .
C42 C 0.7761(3) 0.2652(3) 0.04734(8) 0.0525(9) Uani 1 1 d . . .
H42 H 0.8330 0.2899 0.0302 0.063 Uiso 1 1 calc R . .
C43 C 0.7417(4) 0.3611(4) 0.07190(9) 0.0609(10) Uani 1 1 d . . .
H43 H 0.7759 0.4500 0.0714 0.073 Uiso 1 1 calc R . .
C44 C 0.6569(4) 0.3256(4) 0.09709(9) 0.0677(11) Uani 1 1 d . . .
H44 H 0.6338 0.3908 0.1135 0.081 Uiso 1 1 calc R . .
C45 C 0.6061(3) 0.1948(4) 0.09813(9) 0.0689(11) Uani 1 1 d . . .
H45 H 0.5492 0.1709 0.1153 0.083 Uiso 1 1 calc R . .
C46 C 0.6400(3) 0.0983(3) 0.07353(8) 0.0551(9) Uani 1 1 d . . .
H46 H 0.6045 0.0099 0.0741 0.066 Uiso 1 1 calc R . .
N1 N 0.6695(3) 1.0628(3) 0.73909(7) 0.0638(8) Uani 1 1 d . . .
N2 N 0.7055(3) 0.9073(3) 0.81843(6) 0.0611(8) Uani 1 1 d . . .
H2A H 0.7272 0.8935 0.8400 0.073 Uiso 1 1 calc R . .
H2B H 0.7236 0.9847 0.8088 0.073 Uiso 1 1 calc R . .
N3 N 0.6985(3) 0.6421(3) 0.87772(7) 0.0614(8) Uani 1 1 d . . .
N4 N 0.9743(3) -0.4224(3) 0.03375(8) 0.0726(9) Uani 1 1 d . . .
N5 N 0.8446(3) -0.2993(3) -0.04661(6) 0.0582(8) Uani 1 1 d . . .
H5A H 0.8814 -0.3738 -0.0390 0.070 Uiso 1 1 calc R . .
H5B H 0.8230 -0.2913 -0.0684 0.070 Uiso 1 1 calc R . .
N6 N 0.7058(3) -0.0467(3) -0.10165(7) 0.0627(8) Uani 1 1 d . . .
O1 O 0.5963(2) 0.6476(3) 0.68792(6) 0.0692(7) Uani 1 1 d . . .
O2 O 0.4858(2) 0.8441(2) 0.69408(6) 0.0662(7) Uani 1 1 d . . .
O3 O 0.8291(3) -0.2103(3) 0.08888(6) 0.0813(8) Uani 1 1 d . . .
O4 O 0.9383(2) -0.0125(2) 0.08341(5) 0.0575(6) Uani 1 1 d . . .

loop_
_atom_site_aniso_label
_atom_site_aniso_U_11
_atom_site_aniso_U_22
_atom_site_aniso_U_33
_atom_site_aniso_U_23
_atom_site_aniso_U_13
_atom_site_aniso_U_12
C1 0.0436(19) 0.0410(18) 0.0297(16) 0.0001(14) -0.0040(14) 0.0010(15)
C2 0.0464(19) 0.0338(17) 0.0316(17) 0.0017(14) -0.0007(14) 0.0009(14)
C3 0.0503(19) 0.0344(17) 0.0338(17) -0.0041(14) -0.0029(15) -0.0010(15)
C4 0.0464(19) 0.0378(17) 0.0273(16) -0.0013(14) -0.0023(14) 0.0010(15)
C5 0.0435(19) 0.0384(17) 0.0362(18) -0.0003(14) 0.0021(14) 0.0031(15)
C6 0.0458(19) 0.0394(18) 0.0336(18) 0.0002(14) 0.0002(15) 0.0011(15)
C7 0.056(2) 0.047(2) 0.040(2) 0.0065(17) -0.0107(17) -0.0100(18)
C8 0.167(5) 0.074(3) 0.045(2) 0.019(2) -0.040(3) -0.016(3)
C9 0.183(5) 0.093(4) 0.075(3) 0.024(3) -0.011(3) -0.006(4)
C10 0.053(2) 0.045(2) 0.0323(17) 0.0012(16) -0.0039(15) 0.0011(17)
C11 0.062(2) 0.0332(17) 0.038(2) -0.0029(15) -0.0008(17) -0.0028(16)
C12 0.058(2) 0.0418(18) 0.0327(17) -0.0003(15) -0.0008(16) -0.0076(17)
C13 0.073(3) 0.044(2) 0.063(2) 0.0094(18) 0.000(2) -0.0010(19)
C14 0.110(4) 0.048(2) 0.076(3) 0.014(2) -0.011(3) -0.001(2)
C15 0.138(4) 0.056(3) 0.081(3) 0.028(2) 0.009(3) -0.016(3)
C16 0.099(4) 0.086(3) 0.113(4) 0.030(3) 0.029(3) -0.022(3)
C17 0.063(3) 0.071(3) 0.072(3) 0.015(2) 0.013(2) -0.004(2)
C18 0.052(2) 0.0420(19) 0.0319(17) -0.0011(14) 0.0012(15) -0.0083(16)
C19 0.065(2) 0.048(2) 0.0438(19) -0.0039(17) -0.0029(17) -0.0060(18)
C20 0.093(3) 0.046(2) 0.054(2) -0.0075(18) 0.001(2) -0.016(2)
C21 0.080(3) 0.073(3) 0.060(2) -0.006(2) -0.008(2) -0.035(2)
C22 0.060(2) 0.073(3) 0.071(3) 0.002(2) -0.016(2) -0.015(2)
C23 0.055(2) 0.054(2) 0.060(2) -0.0023(18) -0.0111(18) -0.0041(18)
C24 0.053(2) 0.0408(18) 0.0304(17) 0.0028(15) -0.0029(15) -0.0024(16)
C25 0.049(2) 0.0394(18) 0.0348(18) 0.0054(15) -0.0045(15) 0.0024(15)
C26 0.056(2) 0.0423(19) 0.0309(17) -0.0009(15) -0.0020(15) 0.0025(16)
C27 0.053(2) 0.0412(18) 0.0285(17) 0.0032(14) -0.0033(14) 0.0009(16)
C28 0.0456(19) 0.0382(17) 0.0365(18) 0.0064(14) -0.0023(14) -0.0012(15)
C29 0.0498(19) 0.0395(18) 0.0310(17) 0.0013(14) -0.0008(14) -0.0009(15)
C30 0.064(2) 0.044(2) 0.036(2) 0.0033(17) -0.0037(17) 0.0028(18)
C31 0.104(3) 0.078(3) 0.034(2) 0.0039(19) -0.020(2) -0.007(2)
C32 0.087(3) 0.087(3) 0.053(2) -0.013(2) -0.009(2) 0.012(2)
C33 0.063(2) 0.043(2) 0.0416(19) -0.0005(16) -0.0036(17) 0.0035(18)
C34 0.060(2) 0.0403(19) 0.038(2) -0.0008(16) -0.0010(17) 0.0050(16)
C35 0.054(2) 0.0375(18) 0.0368(18) -0.0004(15) -0.0104(16) 0.0022(16)
C36 0.075(3) 0.044(2) 0.048(2) 0.0101(17) -0.0049(19) 0.0000(18)
C37 0.116(4) 0.054(3) 0.072(3) 0.018(2) -0.015(3) -0.005(3)
C38 0.111(4) 0.058(3) 0.121(4) 0.021(3) -0.038(3) 0.019(3)
C39 0.068(3) 0.079(3) 0.129(4) 0.007(3) -0.016(3) 0.025(3)
C40 0.061(3) 0.060(2) 0.079(3) 0.008(2) -0.007(2) 0.009(2)
C41 0.049(2) 0.047(2) 0.0345(18) -0.0010(15) -0.0052(15) 0.0038(16)
C42 0.062(2) 0.052(2) 0.043(2) -0.0005(17) -0.0055(17) -0.0005(18)
C43 0.075(3) 0.051(2) 0.056(2) -0.0102(19) -0.011(2) 0.0041(19)
C44 0.077(3) 0.071(3) 0.055(2) -0.021(2) -0.002(2) 0.023(2)
C45 0.065(3) 0.085(3) 0.058(2) -0.014(2) 0.0149(19) 0.004(2)
C46 0.059(2) 0.057(2) 0.050(2) -0.0055(18) 0.0068(18) -0.0013(18)
N1 0.074(2) 0.0520(18) 0.065(2) 0.0152(16) -0.0054(16) -0.0105(16)
N2 0.103(2) 0.0429(16) 0.0357(15) 0.0039(13) -0.0132(15) -0.0203(16)
N3 0.096(2) 0.0486(17) 0.0378(17) 0.0032(14) -0.0131(16) -0.0035(16)
N4 0.092(2) 0.0546(19) 0.070(2) 0.0078(17) -0.0092(18) 0.0187(18)
N5 0.093(2) 0.0461(16) 0.0348(15) -0.0027(13) -0.0076(15) 0.0169(16)
N6 0.095(2) 0.0536(18) 0.0387(17) -0.0012(14) -0.0086(16) 0.0073(16)
O1 0.095(2) 0.0715(17) 0.0414(14) -0.0102(13) 0.0025(13) 0.0036(15)
O2 0.0961(19) 0.0537(15) 0.0469(14) 0.0085(12) -0.0184(13) -0.0045(14)
O3 0.127(2) 0.0693(17) 0.0463(15) 0.0199(14) -0.0150(15) -0.0262(17)
O4 0.0777(16) 0.0625(15) 0.0309(12) 0.0058(11) -0.0119(11) -0.0091(13)

loop_
_atom_type_symbol
_atom_type_description
_atom_type_scat_dispersion_real
_atom_type_scat_dispersion_imag
_atom_type_scat_source
C C 0.0033 0.0016 'International Tables Vol C Tables 4.2.6.8 and 6.1.1.4'
H H 0.0000 0.0000 'International Tables Vol C Tables 4.2.6.8 and 6.1.1.4'
N N 0.0061 0.0033 'International Tables Vol C Tables 4.2.6.8 and 6.1.1.4'
O O 0.0106 0.0060 'International Tables Vol C Tables 4.2.6.8 and 6.1.1.4'

loop_
_geom_angle_atom_site_label_1
_geom_angle_atom_site_label_2
_geom_angle_atom_site_label_3
_geom_angle
_geom_angle_site_symmetry_1
_geom_angle_site_symmetry_3
_geom_angle_publ_flag
C2 C1 C6 122.0(3) . . ?
C2 C1 C7 118.1(3) . . ?
C6 C1 C7 119.1(3) . . ?
C1 C2 C3 120.4(3) . . ?
C1 C2 C10 122.4(3) . . ?
C3 C2 C10 117.2(3) . . ?
N2 C3 C4 122.0(3) . . ?
N2 C3 C2 121.0(3) . . ?
C4 C3 C2 117.0(3) . . ?
C3 C4 C5 122.8(3) . . ?
C3 C4 C11 117.3(3) . . ?
C5 C4 C11 119.9(3) . . ?
C4 C5 C6 119.5(3) . . ?
C4 C5 C12 118.1(2) . . ?
C6 C5 C12 122.4(3) . . ?
C1 C6 C5 118.0(3) . . ?
C1 C6 C18 120.2(2) . . ?
C5 C6 C18 121.8(3) . . ?
O1 C7 O2 124.3(3) . . ?
O1 C7 C1 122.0(3) . . ?
O2 C7 C1 113.5(3) . . ?
C9 C8 O2 109.1(4) . . ?
C9 C8 H8A 109.9 . . ?
O2 C8 H8A 109.9 . . ?
C9 C8 H8B 109.9 . . ?
O2 C8 H8B 109.9 . . ?
H8A C8 H8B 108.3 . . ?
C8 C9 H9A 109.5 . . ?
C8 C9 H9B 109.5 . . ?
H9A C9 H9B 109.5 . . ?
C8 C9 H9C 109.5 . . ?
H9A C9 H9C 109.5 . . ?
H9B C9 H9C 109.5 . . ?
N1 C10 C2 175.5(3) . . ?
N3 C11 C4 175.3(3) . . ?
C17 C12 C13 119.4(3) . . ?
C17 C12 C5 121.0(3) . . ?
C13 C12 C5 119.5(3) . . ?
C12 C13 C14 121.9(4) . . ?
C12 C13 H13 119.0 . . ?
C14 C13 H13 119.0 . . ?
C15 C14 C13 119.6(4) . . ?
C15 C14 H14 120.2 . . ?
C13 C14 H14 120.2 . . ?
C14 C15 C16 119.6(4) . . ?
C14 C15 H15 120.2 . . ?
C16 C15 H15 120.2 . . ?
C15 C16 C17 120.9(4) . . ?
C15 C16 H16 119.5 . . ?
C17 C16 H16 119.5 . . ?
C12 C17 C16 118.5(4) . . ?
C12 C17 H17 120.8 . . ?
C16 C17 H17 120.8 . . ?
C23 C18 C19 118.7(3) . . ?
C23 C18 C6 119.4(3) . . ?
C19 C18 C6 121.9(3) . . ?
C20 C19 C18 120.3(3) . . ?
C20 C19 H19 119.9 . . ?
C18 C19 H19 119.9 . . ?
C21 C20 C19 120.4(3) . . ?
C21 C20 H20 119.8 . . ?
C19 C20 H20 119.8 . . ?
C20 C21 C22 119.7(3) . . ?
C20 C21 H21 120.1 . . ?
C22 C21 H21 120.1 . . ?
C21 C22 C23 120.5(3) . . ?
C21 C22 H22 119.8 . . ?
C23 C22 H22 119.8 . . ?
C18 C23 C22 120.4(3) . . ?
C18 C23 H23 119.8 . . ?
C22 C23 H23 119.8 . . ?
C29 C24 C25 122.3(3) . . ?
C29 C24 C30 120.1(3) . . ?
C25 C24 C30 117.6(3) . . ?
C24 C25 C26 121.0(3) . . ?
C24 C25 C33 120.4(3) . . ?
C26 C25 C33 118.6(3) . . ?
N5 C26 C25 122.0(3) . . ?
N5 C26 C27 121.7(3) . . ?
C25 C26 C27 116.3(3) . . ?
C28 C27 C26 122.7(3) . . ?
C28 C27 C34 119.2(3) . . ?
C26 C27 C34 118.1(3) . . ?
C27 C28 C29 119.6(3) . . ?
C27 C28 C35 119.1(2) . . ?
C29 C28 C35 121.3(3) . . ?
C24 C29 C28 118.1(3) . . ?
C24 C29 C41 120.2(3) . . ?
C28 C29 C41 121.7(3) . . ?
O3 C30 O4 125.1(3) . . ?
O3 C30 C24 123.7(3) . . ?
O4 C30 C24 111.1(3) . . ?
O4 C31 C32 107.7(3) . . ?
O4 C31 H31A 110.2 . . ?
C32 C31 H31A 110.2 . . ?
O4 C31 H31B 110.2 . . ?
C32 C31 H31B 110.2 . . ?
H31A C31 H31B 108.5 . . ?
C31 C32 H32A 109.5 . . ?
C31 C32 H32B 109.5 . . ?
H32A C32 H32B 109.5 . . ?
C31 C32 H32C 109.5 . . ?
H32A C32 H32C 109.5 . . ?
H32B C32 H32C 109.5 . . ?
N4 C33 C25 178.0(4) . . ?
N6 C34 C27 178.4(4) . . ?
C40 C35 C36 119.0(3) . . ?
C40 C35 C28 121.2(3) . . ?
C36 C35 C28 119.8(3) . . ?
C37 C36 C35 120.8(4) . . ?
C37 C36 H36 119.6 . . ?
C35 C36 H36 119.6 . . ?
C38 C37 C36 120.1(4) . . ?
C38 C37 H37 120.0 . . ?
C36 C37 H37 120.0 . . ?
C39 C38 C37 120.2(4) . . ?
C39 C38 H38 119.9 . . ?
C37 C38 H38 119.9 . . ?
C38 C39 C40 120.1(4) . . ?
C38 C39 H39 120.0 . . ?
C40 C39 H39 120.0 . . ?
C35 C40 C39 119.9(4) . . ?
C35 C40 H40 120.0 . . ?
C39 C40 H40 120.0 . . ?
C46 C41 C42 118.4(3) . . ?
C46 C41 C29 119.6(3) . . ?
C42 C41 C29 122.0(3) . . ?
C43 C42 C41 120.3(3) . . ?
C43 C42 H42 119.9 . . ?
C41 C42 H42 119.9 . . ?
C44 C43 C42 120.2(3) . . ?
C44 C43 H43 119.9 . . ?
C42 C43 H43 119.9 . . ?
C45 C44 C43 120.4(3) . . ?
C45 C44 H44 119.8 . . ?
C43 C44 H44 119.8 . . ?
C44 C45 C46 119.7(3) . . ?
C44 C45 H45 120.1 . . ?
C46 C45 H45 120.1 . . ?
C41 C46 C45 121.0(3) . . ?
C41 C46 H46 119.5 . . ?
C45 C46 H46 119.5 . . ?
C3 N2 H2A 120.0 . . ?
C3 N2 H2B 120.0 . . ?
H2A N2 H2B 120.0 . . ?
C26 N5 H5A 120.0 . . ?
C26 N5 H5B 120.0 . . ?
H5A N5 H5B 120.0 . . ?
C7 O2 C8 114.3(3) . . ?
C30 O4 C31 117.0(3) . . ?

loop_
_geom_bond_atom_site_label_1
_geom_bond_atom_site_label_2
_geom_bond_distance
_geom_bond_site_symmetry_2
_geom_bond_publ_flag
C1 C2 1.398(4) . ?
C1 C6 1.394(4) . ?
C1 C7 1.500(4) . ?
C2 C3 1.409(4) . ?
C2 C10 1.428(4) . ?
C3 N2 1.349(3) . ?
C3 C4 1.397(4) . ?
C4 C5 1.402(4) . ?
C4 C11 1.444(4) . ?
C5 C6 1.405(4) . ?
C5 C12 1.495(4) . ?
C6 C18 1.495(4) . ?
C7 O1 1.215(4) . ?
C7 O2 1.310(4) . ?
C8 C9 1.390(5) . ?
C8 O2 1.507(4) . ?
C8 H8A 0.9700 . ?
C8 H8B 0.9700 . ?
C9 H9A 0.9600 . ?
C9 H9B 0.9600 . ?
C9 H9C 0.9600 . ?
C10 N1 1.142(4) . ?
C11 N3 1.141(3) . ?
C12 C17 1.369(4) . ?
C12 C13 1.364(4) . ?
C13 C14 1.386(5) . ?
C13 H13 0.9300 . ?
C14 C15 1.352(5) . ?
C14 H14 0.9300 . ?
C15 C16 1.374(6) . ?
C15 H15 0.9300 . ?
C16 C17 1.416(5) . ?
C16 H16 0.9300 . ?
C17 H17 0.9300 . ?
C18 C23 1.388(4) . ?
C18 C19 1.385(4) . ?
C19 C20 1.379(4) . ?
C19 H19 0.9300 . ?
C20 C21 1.372(5) . ?
C20 H20 0.9300 . ?
C21 C22 1.369(5) . ?
C21 H21 0.9300 . ?
C22 C23 1.377(4) . ?
C22 H22 0.9300 . ?
C23 H23 0.9300 . ?
C24 C29 1.389(4) . ?
C24 C25 1.396(4) . ?
C24 C30 1.498(4) . ?
C25 C26 1.410(4) . ?
C25 C33 1.440(4) . ?
C26 N5 1.348(3) . ?
C26 C27 1.412(4) . ?
C27 C28 1.404(4) . ?
C27 C34 1.435(4) . ?
C28 C29 1.407(4) . ?
C28 C35 1.488(4) . ?
C29 C41 1.489(4) . ?
C30 O3 1.196(3) . ?
C30 O4 1.319(4) . ?
C31 O4 1.466(3) . ?
C31 C32 1.470(5) . ?
C31 H31A 0.9700 . ?
C31 H31B 0.9700 . ?
C32 H32A 0.9600 . ?
C32 H32B 0.9600 . ?
C32 H32C 0.9600 . ?
C33 N4 1.137(4) . ?
C34 N6 1.138(3) . ?
C35 C40 1.379(4) . ?
C35 C36 1.384(4) . ?
C36 C37 1.369(5) . ?
C36 H36 0.9300 . ?
C37 C38 1.366(6) . ?
C37 H37 0.9300 . ?
C38 C39 1.370(6) . ?
C38 H38 0.9300 . ?
C39 C40 1.387(5) . ?
C39 H39 0.9300 . ?
C40 H40 0.9300 . ?
C41 C46 1.383(4) . ?
C41 C42 1.397(4) . ?
C42 C43 1.381(4) . ?
C42 H42 0.9300 . ?
C43 C44 1.374(5) . ?
C43 H43 0.9300 . ?
C44 C45 1.370(5) . ?
C44 H44 0.9300 . ?
C45 C46 1.384(4) . ?
C45 H45 0.9300 . ?
C46 H46 0.9300 . ?
N2 H2A 0.8600 . ?
N2 H2B 0.8600 . ?
N5 H5A 0.8600 . ?
N5 H5B 0.8600 . ?

loop_
_geom_hbond_atom_site_label_D
_geom_hbond_atom_site_label_H
_geom_hbond_atom_site_label_A
_geom_hbond_distance_DH
_geom_hbond_distance_HA
_geom_hbond_distance_DA
_geom_hbond_angle_DHA
_geom_hbond_site_symmetry_A
N2 H2A N6 0.86 2.33 3.103(4) 148.9 1_566
N2 H2B O1 0.86 2.43 3.109(4) 136.1 2_656
N5 H5A N4 0.86 2.47 3.298(4) 161.9 3_745
N5 H5B N3 0.86 2.47 3.265(4) 153.4 1_544

loop_
_cod_related_entry_id
_cod_related_entry_database
_cod_related_entry_code
1 ChemSpider 25933471
